data_4078944
loop_
_publ_author_name
'Labouille, St\'ephanie'
'Nief, Fran\,cois'
'Le Goff, Xavier-Fr\'ed\'eric'
'Maron, Laurent'
'Kindra, Douglas R.'
'Houghton, Heidi L.'
'Ziller, Joseph W.'
'Evans, William J.'

_publ_section_title
;
 Ligand Influence on the Redox Chemistry of Organosamarium Complexes:
 Experimental and Theoretical Studies of the Reactions of
 (C5Me5)2Sm(THF)2and (C4Me4P)2Sm with Pyridine and Acridine
;
_journal_issue 14
_journal_name_full Organometallics
_journal_page_first 5196
_journal_paper_doi 10.1021/om300573z
_journal_volume 31
_journal_year 2012
_chemical_formula_moiety 'C26 H34 N2 P2 Sm'
_chemical_formula_sum 'C26 H34 N2 P2 Sm'
_chemical_formula_weight 586.84
_chemical_name_systematic
; 
 ? 
;
_space_group_IT_number 14
_symmetry_cell_setting monoclinic
_symmetry_space_group_name_Hall '-P 2ybc'
_symmetry_space_group_name_H-M 'P 1 21/c 1'
_atom_sites_solution_hydrogens geom
_atom_sites_solution_primary direct
_atom_sites_solution_secondary difmap
_audit_creation_method SHELXL-97
_cell_angle_alpha 90.00
_cell_angle_beta 99.068(1)
_cell_angle_gamma 90.00
_cell_formula_units_Z 4
_cell_length_a 10.991(1)
_cell_length_b 14.022(1)
_cell_length_c 17.523(1)
_cell_measurement_reflns_used 1053
_cell_measurement_temperature 150.0(1)
_cell_measurement_theta_max 27.485
_cell_measurement_theta_min 0.998
_cell_volume 2666.8(3)
_computing_cell_refinement 'DENZO (Otwinowski & Minor, 1997) & COLLECT'
_computing_data_collection 'COLLECT (Hooft, R.W.W., 1998)'
_computing_data_reduction 'DENZO & COLLECT'
_computing_molecular_graphics 'PLATON (Spek, 2009)'
_computing_publication_material 'PLATON (Spek, 2009)'
_computing_structure_refinement 'SHELXL-97 (Sheldrick, 1997)'
_computing_structure_solution 'SIR97 (Altomare et al., 1999)'
_diffrn_ambient_temperature 150.0(1)
_diffrn_measured_fraction_theta_full 0.995
_diffrn_measured_fraction_theta_max 0.995
_diffrn_measurement_device_type KappaCCD
_diffrn_measurement_method 'phi and omega scans'
_diffrn_radiation_monochromator graphite
_diffrn_radiation_source 'fine-focus sealed tube'
_diffrn_radiation_type MoK\a
_diffrn_radiation_wavelength 0.71069
_diffrn_reflns_av_R_equivalents 0.0341
_diffrn_reflns_av_sigmaI/netI 0.0299
_diffrn_reflns_limit_h_max 14
_diffrn_reflns_limit_h_min -14
_diffrn_reflns_limit_k_max 18
_diffrn_reflns_limit_k_min -16
_diffrn_reflns_limit_l_max 22
_diffrn_reflns_limit_l_min -21
_diffrn_reflns_number 19643
_diffrn_reflns_theta_full 27.44
_diffrn_reflns_theta_max 27.44
_diffrn_reflns_theta_min 2.77
_exptl_absorpt_coefficient_mu 2.337
_exptl_absorpt_correction_T_max 0.7356
_exptl_absorpt_correction_T_min 0.6522
_exptl_absorpt_correction_type multi-scan
_exptl_absorpt_process_details 'DENZO/SCALEPACK (Otwinowski & Minor, 1996)'
_exptl_crystal_colour Block
_exptl_crystal_density_diffrn 1.462
_exptl_crystal_density_method 'not measured'
_exptl_crystal_description Black
_exptl_crystal_F_000 1184
_exptl_crystal_size_max 0.20
_exptl_crystal_size_mid 0.18
_exptl_crystal_size_min 0.14
_refine_diff_density_max 1.851
_refine_diff_density_min -1.091
_refine_diff_density_rms 0.095
_refine_ls_extinction_method none
_refine_ls_goodness_of_fit_ref 1.123
_refine_ls_hydrogen_treatment constr
_refine_ls_matrix_type full
_refine_ls_number_parameters 288
_refine_ls_number_reflns 6050
_refine_ls_number_restraints 0
_refine_ls_restrained_S_all 1.123
_refine_ls_R_factor_all 0.0459
_refine_ls_R_factor_gt 0.0364
_refine_ls_shift/su_max 0.001
_refine_ls_shift/su_mean 0.000
_refine_ls_structure_factor_coef Fsqd
_refine_ls_weighting_details 'calc w=1/[\s^2^(Fo^2^)+(0.0241P)^2^+7.0255P] where P=(Fo^2^+2Fc^2^)/3'
_refine_ls_weighting_scheme calc
_refine_ls_wR_factor_gt 0.0838
_refine_ls_wR_factor_ref 0.0897
_reflns_number_gt 5148
_reflns_number_total 6050
_reflns_threshold_expression >2sigma(I)
_cod_data_source_file om300573z_si_001.cif
_cod_data_source_block fn2009-2
_cod_depositor_comments
;
The following automatic conversions were performed:

'_symmetry_cell_setting' value 'Monoclinic' changed to 'monoclinic'
according to /home/saulius/struct/CIF-dictionaries/cif_core.dic
dictionary named 'cif_core.dic' version 2.4.2 from 2011-04-26.

Automatic conversion script
Id: cif_fix_values 1891 2012-01-12 08:04:46Z andrius 
;
_cod_original_sg_symbol_H-M 'P21/c     '
_cod_database_code 4078944

loop_
_symmetry_equiv_pos_as_xyz
'x, y, z'
'-x, y+1/2, -z+1/2'
'-x, -y, -z'
'x, -y-1/2, z-1/2'

loop_
_atom_site_label
_atom_site_type_symbol
_atom_site_fract_x
_atom_site_fract_y
_atom_site_fract_z
_atom_site_U_iso_or_equiv
_atom_site_adp_type
_atom_site_occupancy
_atom_site_symmetry_multiplicity
_atom_site_calc_flag
_atom_site_refinement_flags
Sm1 Sm 0.259236(18) 0.194685(14) 0.292510(11) 0.03436(7) Uani 1 1 d .
P1 P 0.14410(11) 0.38771(8) 0.24627(6) 0.0396(2) Uani 1 1 d .
P2 P 0.31757(11) 0.15418(8) 0.13133(7) 0.0416(2) Uani 1 1 d .
N1 N 0.2283(4) 0.0936(3) 0.4154(2) 0.0502(9) Uani 1 1 d .
N2 N 0.4620(4) 0.2642(3) 0.3808(2) 0.0487(9) Uani 1 1 d .
C1 C 0.1426(4) 0.3694(3) 0.3458(2) 0.0366(8) Uani 1 1 d .
C2 C 0.0634(4) 0.2956(3) 0.3586(2) 0.0374(9) Uani 1 1 d .
C3 C 0.0054(4) 0.2512(3) 0.2888(2) 0.0397(9) Uani 1 1 d .
C4 C 0.0395(4) 0.2924(3) 0.2229(2) 0.0392(9) Uani 1 1 d .
C5 C 0.2080(4) 0.4333(3) 0.4086(3) 0.0499(11) Uani 1 1 d .
H5A H 0.1470 0.4667 0.4340 0.075 Uiso 1 1 calc R
H5B H 0.2581 0.4801 0.3859 0.075 Uiso 1 1 calc R
H5C H 0.2613 0.3947 0.4468 0.075 Uiso 1 1 calc R
C6 C 0.0310(5) 0.2707(4) 0.4370(3) 0.0520(11) Uani 1 1 d .
H6A H 0.0951 0.2950 0.4776 0.078 Uiso 1 1 calc R
H6B H 0.0253 0.2012 0.4418 0.078 Uiso 1 1 calc R
H6C H -0.0483 0.2996 0.4425 0.078 Uiso 1 1 calc R
C7 C -0.0888(4) 0.1731(4) 0.2876(3) 0.0577(13) Uani 1 1 d .
H7A H -0.1181 0.1540 0.2341 0.086 Uiso 1 1 calc R
H7B H -0.1583 0.1963 0.3112 0.086 Uiso 1 1 calc R
H7C H -0.0513 0.1181 0.3168 0.086 Uiso 1 1 calc R
C8 C -0.0154(5) 0.2658(4) 0.1409(3) 0.0562(12) Uani 1 1 d .
H8A H -0.0210 0.1962 0.1363 0.084 Uiso 1 1 calc R
H8B H 0.0371 0.2904 0.1051 0.084 Uiso 1 1 calc R
H8C H -0.0980 0.2935 0.1283 0.084 Uiso 1 1 calc R
C9 C 0.4440(4) 0.1257(3) 0.2024(3) 0.0472(10) Uani 1 1 d .
C10 C 0.4191(4) 0.0460(3) 0.2464(3) 0.0494(11) Uani 1 1 d .
C11 C 0.2985(4) 0.0093(3) 0.2228(3) 0.0453(10) Uani 1 1 d .
C12 C 0.2319(4) 0.0598(3) 0.1625(3) 0.0401(9) Uani 1 1 d .
C13 C 0.5670(5) 0.1759(5) 0.2105(4) 0.0777(19) Uani 1 1 d .
H13A H 0.5932 0.1940 0.2646 0.116 Uiso 1 1 calc R
H13B H 0.5592 0.2332 0.1780 0.116 Uiso 1 1 calc R
H13C H 0.6283 0.1330 0.1940 0.116 Uiso 1 1 calc R
C14 C 0.5106(6) -0.0015(5) 0.3088(3) 0.0747(17) Uani 1 1 d .
H14A H 0.5295 -0.0657 0.2919 0.112 Uiso 1 1 calc R
H14B H 0.4751 -0.0058 0.3566 0.112 Uiso 1 1 calc R
H14C H 0.5865 0.0363 0.3182 0.112 Uiso 1 1 calc R
C15 C 0.2538(6) -0.0848(4) 0.2512(4) 0.0684(16) Uani 1 1 d .
H15A H 0.1643 -0.0823 0.2495 0.103 Uiso 1 1 calc R
H15B H 0.2939 -0.0961 0.3045 0.103 Uiso 1 1 calc R
H15C H 0.2745 -0.1367 0.2180 0.103 Uiso 1 1 calc R
C16 C 0.1066(4) 0.0290(4) 0.1215(3) 0.0579(13) Uani 1 1 d .
H16A H 0.1133 -0.0340 0.0982 0.087 Uiso 1 1 calc R
H16B H 0.0766 0.0752 0.0809 0.087 Uiso 1 1 calc R
H16C H 0.0488 0.0258 0.1586 0.087 Uiso 1 1 calc R
C17 C 0.2710(4) 0.1317(3) 0.4850(3) 0.0492(11) Uani 1 1 d .
H17 H 0.3153 0.1900 0.4862 0.059 Uiso 1 1 calc R
C18 C 0.2549(4) 0.0924(3) 0.5538(3) 0.0478(10) Uani 1 1 d .
H18 H 0.2864 0.1228 0.6013 0.057 Uiso 1 1 calc R
C19 C 0.1930(5) 0.0091(3) 0.5529(3) 0.0518(11) Uani 1 1 d .
H19 H 0.1827 -0.0209 0.6001 0.062 Uiso 1 1 calc R
C20 C 0.1451(5) -0.0320(3) 0.4836(3) 0.0538(12) Uani 1 1 d .
H20 H 0.1005 -0.0901 0.4823 0.065 Uiso 1 1 calc R
C21 C 0.1625(5) 0.0121(3) 0.4162(3) 0.0533(12) Uani 1 1 d .
H21 H 0.1271 -0.0156 0.3684 0.064 Uiso 1 1 calc R
C22 C 0.4880(5) 0.3570(4) 0.3766(3) 0.0512(11) Uani 1 1 d .
H22 H 0.4365 0.3948 0.3398 0.061 Uiso 1 1 calc R
C23 C 0.5849(5) 0.4010(4) 0.4223(3) 0.0623(14) Uani 1 1 d .
H23 H 0.5988 0.4674 0.4173 0.075 Uiso 1 1 calc R
C24 C 0.6615(5) 0.3475(5) 0.4754(4) 0.0701(16) Uani 1 1 d .
H24 H 0.7290 0.3762 0.5078 0.084 Uiso 1 1 calc R
C25 C 0.6385(5) 0.2518(4) 0.4805(4) 0.0704(16) Uani 1 1 d .
H25 H 0.6898 0.2127 0.5164 0.084 Uiso 1 1 calc R
C26 C 0.5392(5) 0.2135(4) 0.4325(3) 0.0615(13) Uani 1 1 d .
H26 H 0.5245 0.1470 0.4362 0.074 Uiso 1 1 calc R

loop_
_atom_site_aniso_label
_atom_site_aniso_U_11
_atom_site_aniso_U_22
_atom_site_aniso_U_33
_atom_site_aniso_U_23
_atom_site_aniso_U_13
_atom_site_aniso_U_12
Sm1 0.03719(12) 0.03037(12) 0.03403(11) 0.00147(8) 0.00094(8) 0.00310(8)
P1 0.0521(6) 0.0317(5) 0.0364(5) 0.0051(4) 0.0115(5) 0.0051(5)
P2 0.0494(6) 0.0331(5) 0.0417(6) 0.0018(4) 0.0052(5) 0.0003(5)
N1 0.071(3) 0.041(2) 0.040(2) 0.0061(16) 0.0137(18) 0.0130(19)
N2 0.048(2) 0.049(2) 0.048(2) -0.0047(17) 0.0035(17) -0.0037(18)
C1 0.042(2) 0.032(2) 0.036(2) -0.0010(16) 0.0062(16) 0.0060(16)
C2 0.040(2) 0.040(2) 0.0331(19) 0.0056(16) 0.0082(16) 0.0098(17)
C3 0.033(2) 0.036(2) 0.048(2) 0.0036(18) 0.0011(17) 0.0042(16)
C4 0.045(2) 0.035(2) 0.035(2) 0.0008(16) -0.0013(17) 0.0107(17)
C5 0.053(3) 0.049(3) 0.047(3) -0.011(2) 0.005(2) 0.002(2)
C6 0.056(3) 0.059(3) 0.045(2) 0.015(2) 0.018(2) 0.012(2)
C7 0.039(2) 0.049(3) 0.082(4) 0.006(3) 0.002(2) -0.002(2)
C8 0.066(3) 0.055(3) 0.042(2) -0.005(2) -0.011(2) 0.019(2)
C9 0.036(2) 0.054(3) 0.054(3) -0.014(2) 0.0111(19) -0.0028(19)
C10 0.052(3) 0.052(3) 0.042(2) 0.001(2) 0.002(2) 0.024(2)
C11 0.058(3) 0.031(2) 0.050(2) 0.0012(18) 0.017(2) 0.0081(19)
C12 0.041(2) 0.032(2) 0.048(2) -0.0071(17) 0.0082(18) -0.0029(17)
C13 0.045(3) 0.102(5) 0.090(4) -0.036(4) 0.020(3) -0.024(3)
C14 0.080(4) 0.080(4) 0.058(3) -0.004(3) -0.009(3) 0.038(3)
C15 0.098(4) 0.038(3) 0.078(4) 0.005(3) 0.040(3) 0.005(3)
C16 0.047(3) 0.049(3) 0.077(3) -0.016(2) 0.005(2) -0.008(2)
C17 0.055(3) 0.042(2) 0.050(3) -0.004(2) 0.008(2) -0.003(2)
C18 0.052(3) 0.047(3) 0.043(2) 0.0018(19) 0.0019(19) 0.008(2)
C19 0.065(3) 0.047(3) 0.044(2) 0.003(2) 0.011(2) 0.004(2)
C20 0.068(3) 0.042(2) 0.053(3) -0.002(2) 0.017(2) -0.009(2)
C21 0.071(3) 0.048(3) 0.041(2) -0.009(2) 0.009(2) 0.009(2)
C22 0.052(3) 0.050(3) 0.055(3) 0.009(2) 0.018(2) -0.002(2)
C23 0.061(3) 0.048(3) 0.082(4) -0.008(3) 0.024(3) -0.017(2)
C24 0.055(3) 0.077(4) 0.076(4) -0.021(3) 0.003(3) -0.020(3)
C25 0.059(3) 0.068(4) 0.075(4) -0.003(3) -0.015(3) 0.000(3)
C26 0.056(3) 0.047(3) 0.076(4) -0.004(3) -0.006(3) -0.001(2)

loop_
_atom_type_symbol
_atom_type_description
_atom_type_scat_dispersion_real
_atom_type_scat_dispersion_imag
_atom_type_scat_source
C C 0.0033 0.0016 'International Tables Vol C Tables 4.2.6.8 and 6.1.1.4'
H H 0.0000 0.0000 'International Tables Vol C Tables 4.2.6.8 and 6.1.1.4'
N N 0.0061 0.0033 'International Tables Vol C Tables 4.2.6.8 and 6.1.1.4'
P P 0.1023 0.0942 'International Tables Vol C Tables 4.2.6.8 and 6.1.1.4'
Sm Sm -0.1638 3.4418 'International Tables Vol C Tables 4.2.6.8 and 6.1.1.4'

loop_
_geom_angle_atom_site_label_1
_geom_angle_atom_site_label_2
_geom_angle_atom_site_label_3
_geom_angle
N1 Sm1 N2 85.81(13)
N1 Sm1 C4 113.18(12)
N2 Sm1 C4 129.51(12)
N1 Sm1 C3 85.27(12)
N2 Sm1 C3 128.55(12)
C4 Sm1 C3 28.00(12)
N1 Sm1 C10 90.15(12)
N2 Sm1 C10 86.45(13)
C4 Sm1 C10 136.40(12)
C3 Sm1 C10 144.05(13)
N1 Sm1 C9 116.82(13)
N2 Sm1 C9 81.23(12)
C4 Sm1 C9 122.45(13)
C3 Sm1 C9 145.88(13)
C10 Sm1 C9 27.89(13)
N1 Sm1 C11 84.84(12)
N2 Sm1 C11 113.47(13)
C4 Sm1 C11 114.48(13)
C3 Sm1 C11 115.98(13)
C10 Sm1 C11 28.10(13)
C9 Sm1 C11 47.33(13)
N1 Sm1 C12 106.00(12)
N2 Sm1 C12 130.82(12)
C4 Sm1 C12 90.07(12)
C3 Sm1 C12 100.28(12)
C10 Sm1 C12 47.07(12)
C9 Sm1 C12 50.51(12)
C11 Sm1 C12 27.23(12)
N1 Sm1 C2 75.08(11)
N2 Sm1 C2 100.91(12)
C4 Sm1 C2 47.51(11)
C3 Sm1 C2 28.26(11)
C10 Sm1 C2 162.81(13)
C9 Sm1 C2 168.08(13)
C11 Sm1 C2 138.61(13)
C12 Sm1 C2 128.24(12)
N1 Sm1 C1 93.93(11)
N2 Sm1 C1 83.11(12)
C4 Sm1 C1 50.79(11)
C3 Sm1 C1 47.24(12)
C10 Sm1 C1 168.47(13)
C9 Sm1 C1 144.06(12)
C11 Sm1 C1 163.17(13)
C12 Sm1 C1 140.77(11)
C2 Sm1 C1 27.12(11)
N1 Sm1 P1 126.31(8)
N2 Sm1 P1 95.90(9)
C4 Sm1 P1 34.63(9)
C3 Sm1 P1 52.49(9)
C10 Sm1 P1 143.54(10)
C9 Sm1 P1 116.45(10)
C11 Sm1 P1 139.45(9)
C12 Sm1 P1 112.24(9)
C2 Sm1 P1 51.81(8)
C1 Sm1 P1 34.05(8)
N1 Sm1 P2 136.71(8)
N2 Sm1 P2 108.95(9)
C4 Sm1 P2 88.90(9)
C3 Sm1 P2 111.94(9)
C10 Sm1 P2 52.20(9)
C9 Sm1 P2 34.20(10)
C11 Sm1 P2 51.88(9)
C12 Sm1 P2 34.14(8)
C2 Sm1 P2 136.40(8)
C1 Sm1 P2 127.37(8)
P1 Sm1 P2 93.35(3)
C1 P1 C4 90.7(2)
C1 P1 Sm1 71.07(13)
C4 P1 Sm1 67.49(13)
C9 P2 C12 90.6(2)
C9 P2 Sm1 69.14(14)
C12 P2 Sm1 69.58(14)
C17 N1 C21 115.9(4)
C17 N1 Sm1 117.0(3)
C21 N1 Sm1 126.8(3)
C22 N2 C26 115.7(4)
C22 N2 Sm1 119.1(3)
C26 N2 Sm1 125.1(3)
C2 C1 C5 124.1(4)
C2 C1 P1 111.8(3)
C5 C1 P1 123.8(3)
C2 C1 Sm1 75.6(2)
C5 C1 Sm1 122.5(3)
P1 C1 Sm1 74.87(13)
C1 C2 C3 113.0(3)
C1 C2 C6 124.1(4)
C3 C2 C6 122.6(4)
C1 C2 Sm1 77.3(2)
C3 C2 Sm1 73.2(2)
C6 C2 Sm1 122.3(3)
C4 C3 C2 112.7(4)
C4 C3 C7 124.3(4)
C2 C3 C7 122.8(4)
C4 C3 Sm1 75.4(2)
C2 C3 Sm1 78.5(2)
C7 C3 Sm1 117.4(3)
C3 C4 C8 124.4(4)
C3 C4 P1 111.8(3)
C8 C4 P1 123.6(3)
C3 C4 Sm1 76.6(2)
C8 C4 Sm1 117.9(3)
P1 C4 Sm1 77.88(15)
C1 C5 H5A 109.5
C1 C5 H5B 109.5
H5A C5 H5B 109.5
C1 C5 H5C 109.5
H5A C5 H5C 109.5
H5B C5 H5C 109.5
C2 C6 H6A 109.5
C2 C6 H6B 109.5
H6A C6 H6B 109.5
C2 C6 H6C 109.5
H6A C6 H6C 109.5
H6B C6 H6C 109.5
C3 C7 H7A 109.5
C3 C7 H7B 109.5
H7A C7 H7B 109.5
C3 C7 H7C 109.5
H7A C7 H7C 109.5
H7B C7 H7C 109.5
C4 C8 H8A 109.5
C4 C8 H8B 109.5
H8A C8 H8B 109.5
C4 C8 H8C 109.5
H8A C8 H8C 109.5
H8B C8 H8C 109.5
C10 C9 C13 124.5(5)
C10 C9 P2 111.6(3)
C13 C9 P2 123.7(4)
C10 C9 Sm1 75.9(2)
C13 C9 Sm1 118.9(3)
P2 C9 Sm1 76.66(15)
C9 C10 C11 112.4(4)
C9 C10 C14 125.3(5)
C11 C10 C14 122.2(5)
C9 C10 Sm1 76.2(2)
C11 C10 Sm1 76.4(2)
C14 C10 Sm1 118.3(3)
C12 C11 C10 113.2(4)
C12 C11 C15 122.5(5)
C10 C11 C15 123.6(5)
C12 C11 Sm1 76.6(2)
C10 C11 Sm1 75.5(2)
C15 C11 Sm1 123.9(3)
C11 C12 C16 123.3(4)
C11 C12 P2 112.2(3)
C16 C12 P2 123.9(4)
C11 C12 Sm1 76.1(2)
C16 C12 Sm1 121.8(3)
P2 C12 Sm1 76.27(14)
C9 C13 H13A 109.5
C9 C13 H13B 109.5
H13A C13 H13B 109.5
C9 C13 H13C 109.5
H13A C13 H13C 109.5
H13B C13 H13C 109.5
C10 C14 H14A 109.5
C10 C14 H14B 109.5
H14A C14 H14B 109.5
C10 C14 H14C 109.5
H14A C14 H14C 109.5
H14B C14 H14C 109.5
C11 C15 H15A 109.5
C11 C15 H15B 109.5
H15A C15 H15B 109.5
C11 C15 H15C 109.5
H15A C15 H15C 109.5
H15B C15 H15C 109.5
C12 C16 H16A 109.5
C12 C16 H16B 109.5
H16A C16 H16B 109.5
C12 C16 H16C 109.5
H16A C16 H16C 109.5
H16B C16 H16C 109.5
N1 C17 C18 124.4(5)
N1 C17 H17 117.8
C18 C17 H17 117.8
C19 C18 C17 118.3(5)
C19 C18 H18 120.8
C17 C18 H18 120.8
C18 C19 C20 119.8(5)
C18 C19 H19 120.1
C20 C19 H19 120.1
C19 C20 C21 119.1(5)
C19 C20 H20 120.5
C21 C20 H20 120.5
N1 C21 C20 122.4(4)
N1 C21 H21 118.8
C20 C21 H21 118.8
N2 C22 C23 123.9(5)
N2 C22 H22 118.0
C23 C22 H22 118.0
C22 C23 C24 119.0(5)
C22 C23 H23 120.5
C24 C23 H23 120.5
C25 C24 C23 118.6(5)
C25 C24 H24 120.7
C23 C24 H24 120.7
C24 C25 C26 118.6(5)
C24 C25 H25 120.7
C26 C25 H25 120.7
N2 C26 C25 124.1(5)
N2 C26 H26 117.9
C25 C26 H26 117.9

loop_
_geom_bond_atom_site_label_1
_geom_bond_atom_site_label_2
_geom_bond_distance
Sm1 N1 2.644(4)
Sm1 N2 2.688(4)
Sm1 C4 2.875(4)
Sm1 C3 2.891(4)
Sm1 C10 2.921(4)
Sm1 C9 2.926(4)
Sm1 C11 2.933(4)
Sm1 C12 2.939(4)
Sm1 C2 2.960(4)
Sm1 C1 2.982(4)
Sm1 P1 3.0431(11)
Sm1 P2 3.0465(12)
P1 C1 1.765(4)
P1 C4 1.769(4)
P2 C9 1.760(5)
P2 C12 1.760(4)
N1 C17 1.347(6)
N1 C21 1.353(6)
N2 C22 1.337(6)
N2 C26 1.344(6)
C1 C2 1.393(6)
C1 C5 1.511(6)
C2 C3 1.430(6)
C2 C6 1.513(6)
C3 C4 1.395(6)
C3 C7 1.504(6)
C4 C8 1.514(6)
C5 H5A 0.9800
C5 H5B 0.9800
C5 H5C 0.9800
C6 H6A 0.9800
C6 H6B 0.9800
C6 H6C 0.9800
C7 H7A 0.9800
C7 H7B 0.9800
C7 H7C 0.9800
C8 H8A 0.9800
C8 H8B 0.9800
C8 H8C 0.9800
C9 C10 1.409(7)
C9 C13 1.511(6)
C10 C11 1.421(7)
C10 C14 1.518(6)
C11 C12 1.382(6)
C11 C15 1.518(6)
C12 C16 1.513(6)
C13 H13A 0.9800
C13 H13B 0.9800
C13 H13C 0.9800
C14 H14A 0.9800
C14 H14B 0.9800
C14 H14C 0.9800
C15 H15A 0.9800
C15 H15B 0.9800
C15 H15C 0.9800
C16 H16A 0.9800
C16 H16B 0.9800
C16 H16C 0.9800
C17 C18 1.363(6)
C17 H17 0.9500
C18 C19 1.349(7)
C18 H18 0.9500
C19 C20 1.372(7)
C19 H19 0.9500
C20 C21 1.373(7)
C20 H20 0.9500
C21 H21 0.9500
C22 C23 1.374(7)
C22 H22 0.9500
C23 C24 1.375(8)
C23 H23 0.9500
C24 C25 1.371(9)
C24 H24 0.9500
C25 C26 1.377(7)
C25 H25 0.9500
C26 H26 0.9500
